data_7235635
loop_
_publ_author_name
'Ghosh, Suman Kr'
'Nagarajan, Rajagopal'

_publ_section_title
;
 NIS-mediated regioselective amidation of indole with quinazolinone and
 pyrimidone
;
_journal_issue 39
_journal_name_full 'RSC Adv.'
_journal_page_first 20136
_journal_paper_doi 10.1039/C4RA02417F
_journal_volume 4
_journal_year 2014
_chemical_formula_moiety 'C18 H15 N3 O'
_chemical_formula_sum 'C18 H15 N3 O'
_chemical_formula_weight 289.33
_space_group_IT_number 14
_space_group_name_Hall '-P 2yn'
_space_group_name_H-M_alt 'P 1 21/n 1'
_symmetry_cell_setting monoclinic
_symmetry_space_group_name_H-M 'P 1 21/n 1'
_atom_sites_solution_hydrogens geom
_atom_sites_solution_primary direct
_atom_sites_solution_secondary difmap
_audit_creation_method SHELXL-97
_cell_angle_alpha 90.00
_cell_angle_beta 101.702(16)
_cell_angle_gamma 90.00
_cell_formula_units_Z 4
_cell_length_a 8.3989(18)
_cell_length_b 12.9656(14)
_cell_length_c 13.6993(18)
_cell_measurement_reflns_used 1992
_cell_measurement_temperature 298
_cell_measurement_theta_max 28.0280
_cell_measurement_theta_min 3.4410
_cell_volume 1460.8(4)
_computing_cell_refinement
;
CrysAlisPro, Agilent Technologies,
Version 1.171.36.28 (release 01-02-2013 CrysAlis171 .NET)
(compiled Feb  1 2013,16:14:44)
;
_computing_data_collection
;
CrysAlisPro, Agilent Technologies,
Version 1.171.36.28 (release 01-02-2013 CrysAlis171 .NET)
(compiled Feb  1 2013,16:14:44)
;
_computing_data_reduction
;
CrysAlisPro, Agilent Technologies,
Version 1.171.36.28 (release 01-02-2013 CrysAlis171 .NET)
(compiled Feb  1 2013,16:14:44)
;
_computing_structure_refinement 'SHELXL-97 (Sheldrick, 1997)'
_computing_structure_solution 'SHELXS-97 (Sheldrick, 1990)'
_diffrn_ambient_temperature 298
_diffrn_measured_fraction_theta_full 0.999
_diffrn_measured_fraction_theta_max 0.999
_diffrn_measurement_device_type 'Xcalibur, Eos, Gemini'
_diffrn_measurement_method '\w scans'
_diffrn_radiation_monochromator graphite
_diffrn_radiation_source 'fine-focus sealed tube'
_diffrn_radiation_type MoK\a
_diffrn_radiation_wavelength 0.71073
_diffrn_reflns_av_R_equivalents 0.0269
_diffrn_reflns_av_sigmaI/netI 0.0380
_diffrn_reflns_limit_h_max 7
_diffrn_reflns_limit_h_min -10
_diffrn_reflns_limit_k_max 16
_diffrn_reflns_limit_k_min -10
_diffrn_reflns_limit_l_max 17
_diffrn_reflns_limit_l_min -16
_diffrn_reflns_number 5857
_diffrn_reflns_theta_full 26.36
_diffrn_reflns_theta_max 26.36
_diffrn_reflns_theta_min 2.93
_exptl_absorpt_coefficient_mu 0.084
_exptl_absorpt_correction_T_max 0.9916
_exptl_absorpt_correction_T_min 0.9357
_exptl_absorpt_correction_type multi-scan
_exptl_crystal_colour COLORLESS
_exptl_crystal_density_diffrn 1.316
_exptl_crystal_density_method 'not measured'
_exptl_crystal_description NEEDLE
_exptl_crystal_F_000 608
_exptl_crystal_size_max 0.80
_exptl_crystal_size_mid 0.20
_exptl_crystal_size_min 0.10
_refine_diff_density_max 0.225
_refine_diff_density_min -0.263
_refine_diff_density_rms 0.061
_refine_ls_extinction_method none
_refine_ls_goodness_of_fit_ref 1.191
_refine_ls_hydrogen_treatment constr
_refine_ls_matrix_type full
_refine_ls_number_parameters 201
_refine_ls_number_reflns 2989
_refine_ls_number_restraints 0
_refine_ls_restrained_S_all 1.191
_refine_ls_R_factor_all 0.0859
_refine_ls_R_factor_gt 0.0669
_refine_ls_shift/su_max 0.003
_refine_ls_shift/su_mean 0.000
_refine_ls_structure_factor_coef Fsqd
_refine_ls_weighting_details 'calc w=1/[\s^2^(Fo^2^)+(0.0776P)^2^+0.8925P] where P=(Fo^2^+2Fc^2^)/3'
_refine_ls_weighting_scheme calc
_refine_ls_wR_factor_gt 0.1994
_refine_ls_wR_factor_ref 0.2100
_reflns_number_gt 2219
_reflns_number_total 2989
_reflns_threshold_expression >2sigma(I)
_cod_data_source_file c4ra02417f1.cif
_cod_data_source_block 2
_cod_depositor_comments
;
The following automatic conversions were performed:

data item '_refine_ls_hydrogen_treatment' value 'CONSTR' was changed
to 'constr' in accordance with the
/home/saulius/struct/COD-crude-data/automatic-downloads/DataCite-retrospective/RSC/depositions/lib/dictionaries/cif_core.dic
dictionary named 'cif_core.dic' version 2.4.2 last updated on
2011-04-26.

Automatic conversion script
Id: cif_fix_values 6909 2019-04-08 15:41:33Z antanas 
;
_cod_database_code 7235635

loop_
_symmetry_equiv_pos_as_xyz
'x, y, z'
'-x+1/2, y+1/2, -z+1/2'
'-x, -y, -z'
'x-1/2, -y-1/2, z-1/2'

loop_
_atom_site_label
_atom_site_type_symbol
_atom_site_fract_x
_atom_site_fract_y
_atom_site_fract_z
_atom_site_U_iso_or_equiv
_atom_site_adp_type
_atom_site_occupancy
_atom_site_symmetry_multiplicity
_atom_site_calc_flag
_atom_site_refinement_flags
O1 O 0.1733(3) 0.55781(15) 0.25125(15) 0.0526(6) Uani 1 1 d .
N2 N 0.1478(3) 0.37418(19) 0.39609(18) 0.0451(6) Uani 1 1 d .
N3 N 0.2643(3) 0.39201(17) 0.24674(17) 0.0388(6) Uani 1 1 d .
C4 C 0.2796(3) 0.3795(2) 0.3508(2) 0.0368(6) Uani 1 1 d .
C5 C 0.3800(4) 0.3648(2) 0.5128(2) 0.0393(6) Uani 1 1 d .
C6 C 0.2088(4) 0.3657(2) 0.4974(2) 0.0400(7) Uani 1 1 d .
C7 C 0.2317(4) 0.4952(2) 0.0989(2) 0.0405(7) Uani 1 1 d .
N8 N 0.3227(4) 0.31511(19) 0.10100(19) 0.0508(7) Uani 1 1 d .
C9 C 0.4229(3) 0.3730(2) 0.4186(2) 0.0362(6) Uani 1 1 d .
C10 C 0.2184(3) 0.4886(2) 0.2029(2) 0.0390(6) Uani 1 1 d .
C11 C 0.1310(5) 0.3583(2) 0.5777(2) 0.0547(8) Uani 1 1 d .
H11 H 0.0182 0.3572 0.5677 0.066 Uiso 1 1 calc R
C12 C 0.4741(4) 0.3593(2) 0.6096(2) 0.0522(8) Uani 1 1 d .
H12 H 0.5871 0.3589 0.6207 0.063 Uiso 1 1 calc R
C13 C -0.0234(4) 0.3789(3) 0.3471(3) 0.0541(8) Uani 1 1 d .
H13A H -0.0674 0.4448 0.3597 0.081 Uiso 1 1 calc R
H13B H -0.0823 0.3253 0.3727 0.081 Uiso 1 1 calc R
H13C H -0.0333 0.3698 0.2765 0.081 Uiso 1 1 calc R
C14 C 0.3096(4) 0.3114(2) 0.1919(2) 0.0452(7) Uani 1 1 d .
H14 H 0.3325 0.2486 0.2246 0.054 Uiso 1 1 calc R
C15 C 0.3039(5) 0.4190(3) -0.0461(2) 0.0584(9) Uani 1 1 d .
H15 H 0.3389 0.3627 -0.0782 0.070 Uiso 1 1 calc R
C16 C 0.2859(4) 0.4097(2) 0.0525(2) 0.0429(7) Uani 1 1 d .
C17 C 0.5899(4) 0.3715(3) 0.3993(3) 0.0542(8) Uani 1 1 d .
H17A H 0.6298 0.3020 0.4036 0.081 Uiso 1 1 calc R
H17B H 0.6594 0.4134 0.4480 0.081 Uiso 1 1 calc R
H17C H 0.5889 0.3983 0.3339 0.081 Uiso 1 1 calc R
C18 C 0.1950(5) 0.5875(2) 0.0463(2) 0.0558(9) Uani 1 1 d .
H18 H 0.1567 0.6439 0.0766 0.067 Uiso 1 1 calc R
C19 C 0.2246(6) 0.3527(3) 0.6712(3) 0.0647(10) Uani 1 1 d .
H19 H 0.1741 0.3476 0.7255 0.078 Uiso 1 1 calc R
C20 C 0.3938(6) 0.3544(3) 0.6878(2) 0.0632(10) Uani 1 1 d .
H20 H 0.4536 0.3522 0.7528 0.076 Uiso 1 1 calc R
C21 C 0.2159(5) 0.5946(3) -0.0501(2) 0.0668(11) Uani 1 1 d .
H21 H 0.1932 0.6562 -0.0848 0.080 Uiso 1 1 calc R
C22 C 0.2706(5) 0.5103(3) -0.0962(2) 0.0639(10) Uani 1 1 d .
H22 H 0.2848 0.5159 -0.1616 0.077 Uiso 1 1 calc R

loop_
_atom_site_aniso_label
_atom_site_aniso_U_11
_atom_site_aniso_U_22
_atom_site_aniso_U_33
_atom_site_aniso_U_23
_atom_site_aniso_U_13
_atom_site_aniso_U_12
O1 0.0712(15) 0.0404(11) 0.0461(12) -0.0056(9) 0.0120(10) 0.0100(11)
N2 0.0387(13) 0.0504(15) 0.0468(14) -0.0005(11) 0.0101(11) -0.0007(11)
N3 0.0433(13) 0.0363(12) 0.0379(12) 0.0017(10) 0.0109(10) 0.0033(10)
C4 0.0374(14) 0.0358(14) 0.0384(14) 0.0011(11) 0.0106(11) 0.0001(11)
C5 0.0434(16) 0.0331(14) 0.0404(15) 0.0001(11) 0.0061(12) -0.0021(12)
C6 0.0447(16) 0.0361(14) 0.0406(15) -0.0023(12) 0.0117(12) -0.0021(12)
C7 0.0453(16) 0.0367(14) 0.0371(14) -0.0019(12) 0.0027(12) -0.0007(12)
N8 0.0691(18) 0.0384(14) 0.0472(15) -0.0014(11) 0.0166(13) 0.0076(12)
C9 0.0325(13) 0.0367(14) 0.0397(14) 0.0038(11) 0.0080(11) 0.0001(11)
C10 0.0414(15) 0.0336(14) 0.0406(15) -0.0005(12) 0.0048(12) 0.0012(12)
C11 0.063(2) 0.0499(18) 0.059(2) -0.0081(15) 0.0301(17) -0.0108(16)
C12 0.0574(19) 0.0445(17) 0.0489(17) -0.0008(14) -0.0032(14) -0.0001(15)
C13 0.0370(16) 0.063(2) 0.062(2) -0.0084(16) 0.0081(14) 0.0002(15)
C14 0.0557(18) 0.0331(14) 0.0478(17) 0.0014(13) 0.0133(14) 0.0058(13)
C15 0.085(3) 0.0478(18) 0.0448(17) -0.0040(14) 0.0189(17) 0.0028(18)
C16 0.0504(17) 0.0382(15) 0.0400(15) -0.0020(12) 0.0085(13) -0.0006(13)
C17 0.0386(16) 0.0561(19) 0.069(2) 0.0039(16) 0.0124(15) 0.0024(15)
C18 0.083(2) 0.0372(16) 0.0429(17) -0.0023(13) 0.0027(16) 0.0049(16)
C19 0.103(3) 0.052(2) 0.0466(19) -0.0050(15) 0.034(2) -0.010(2)
C20 0.101(3) 0.0466(19) 0.0389(17) 0.0002(14) 0.0063(18) -0.0017(19)
C21 0.108(3) 0.0451(18) 0.0434(18) 0.0092(15) 0.0071(19) 0.0007(19)
C22 0.094(3) 0.059(2) 0.0381(17) 0.0010(15) 0.0129(17) -0.006(2)

loop_
_atom_type_symbol
_atom_type_description
_atom_type_scat_dispersion_real
_atom_type_scat_dispersion_imag
_atom_type_scat_source
C C 0.0033 0.0016 'International Tables Vol C Tables 4.2.6.8 and 6.1.1.4'
H H 0.0000 0.0000 'International Tables Vol C Tables 4.2.6.8 and 6.1.1.4'
N N 0.0061 0.0033 'International Tables Vol C Tables 4.2.6.8 and 6.1.1.4'
O O 0.0106 0.0060 'International Tables Vol C Tables 4.2.6.8 and 6.1.1.4'

loop_
_geom_angle_atom_site_label_1
_geom_angle_atom_site_label_2
_geom_angle_atom_site_label_3
_geom_angle
C4 N2 C6 106.8(2)
C4 N2 C13 126.7(3)
C6 N2 C13 126.5(3)
C14 N3 C10 121.5(2)
C14 N3 C4 118.8(2)
C10 N3 C4 119.5(2)
C9 C4 N2 111.6(2)
C9 C4 N3 125.4(2)
N2 C4 N3 122.9(2)
C12 C5 C6 120.3(3)
C12 C5 C9 132.0(3)
C6 C5 C9 107.7(2)
N2 C6 C11 131.4(3)
N2 C6 C5 108.0(2)
C11 C6 C5 120.6(3)
C18 C7 C16 120.1(3)
C18 C7 C10 120.2(3)
C16 C7 C10 119.7(2)
C14 N8 C16 116.3(2)
C4 C9 C5 105.8(2)
C4 C9 C17 128.0(3)
C5 C9 C17 126.1(3)
O1 C10 N3 120.7(3)
O1 C10 C7 125.6(2)
N3 C10 C7 113.6(2)
C19 C11 C6 118.2(3)
C19 C11 H11 120.9
C6 C11 H11 120.9
C20 C12 C5 117.8(3)
C20 C12 H12 121.1
C5 C12 H12 121.1
N2 C13 H13A 109.5
N2 C13 H13B 109.5
H13A C13 H13B 109.5
N2 C13 H13C 109.5
H13A C13 H13C 109.5
H13B C13 H13C 109.5
N8 C14 N3 126.1(3)
N8 C14 H14 117.0
N3 C14 H14 117.0
C22 C15 C16 120.6(3)
C22 C15 H15 119.7
C16 C15 H15 119.7
C15 C16 N8 118.6(3)
C15 C16 C7 118.7(3)
N8 C16 C7 122.7(3)
C9 C17 H17A 109.5
C9 C17 H17B 109.5
H17A C17 H17B 109.5
C9 C17 H17C 109.5
H17A C17 H17C 109.5
H17B C17 H17C 109.5
C21 C18 C7 119.7(3)
C21 C18 H18 120.1
C7 C18 H18 120.1
C11 C19 C20 121.8(3)
C11 C19 H19 119.1
C20 C19 H19 119.1
C12 C20 C19 121.2(3)
C12 C20 H20 119.4
C19 C20 H20 119.4
C18 C21 C22 120.4(3)
C18 C21 H21 119.8
C22 C21 H21 119.8
C15 C22 C21 120.4(3)
C15 C22 H22 119.8
C21 C22 H22 119.8

loop_
_geom_bond_atom_site_label_1
_geom_bond_atom_site_label_2
_geom_bond_distance
O1 C10 1.220(3)
N2 C4 1.376(4)
N2 C6 1.383(4)
N2 C13 1.460(4)
N3 C14 1.385(3)
N3 C10 1.408(3)
N3 C4 1.414(3)
C4 C9 1.366(4)
C5 C12 1.401(4)
C5 C6 1.410(4)
C5 C9 1.413(4)
C6 C11 1.392(4)
C7 C18 1.399(4)
C7 C16 1.399(4)
C7 C10 1.455(4)
N8 C14 1.273(4)
N8 C16 1.399(4)
C9 C17 1.479(4)
C11 C19 1.362(5)
C11 H11 0.9300
C12 C20 1.378(5)
C12 H12 0.9300
C13 H13A 0.9600
C13 H13B 0.9600
C13 H13C 0.9600
C14 H14 0.9300
C15 C22 1.368(5)
C15 C16 1.395(4)
C15 H15 0.9300
C17 H17A 0.9600
C17 H17B 0.9600
C17 H17C 0.9600
C18 C21 1.369(5)
C18 H18 0.9300
C19 C20 1.393(6)
C19 H19 0.9300
C20 H20 0.9300
C21 C22 1.386(5)
C21 H21 0.9300
C22 H22 0.9300
